data_4124001
loop_
_publ_author_name
'Cheng Jinguang'
'Alonso, J.A.'
'Suard, E.'
'Goodenough, J.B.'
'Zhou Jianshi'

_publ_section_title
;
 A new perovskite polytype in the high-pressure sequence of Ba Ir O3
;
_journal_name_full 'Journal of the American Chemical Society'
_journal_page_first 7461
_journal_page_last 7469
_journal_volume 131
_journal_year 2009
_chemical_formula_sum 'Ba Ir O3'
_space_group_IT_number 12
_symmetry_space_group_name_Hall '-C 2y'
_symmetry_space_group_name_H-M 'C 1 2/m 1'
_cell_angle_alpha 90
_cell_angle_beta 103.27
_cell_angle_gamma 90
_cell_formula_units_Z 12
_cell_length_a 10.0046
_cell_length_b 5.75362
_cell_length_c 15.1839
_cell_volume 850.689
_citation_journal_id_ASTM JACSAT
_cod_data_source_file ChengJinguang_JACSAT_2009_1732.cif
_cod_data_source_block Ba1Ir1O3
_cod_original_cell_volume 850.6886
_cod_original_formula_sum 'Ba1 Ir1 O3'
_cod_database_code 4124001

loop_
_symmetry_equiv_pos_as_xyz
x,y,z
-x,y,-z
-x,-y,-z
x,-y,z
x+1/2,y+1/2,z
-x+1/2,y+1/2,-z
-x+1/2,-y+1/2,-z
x+1/2,-y+1/2,z

loop_
_atom_site_label
_atom_site_type_symbol
_atom_site_fract_x
_atom_site_fract_y
_atom_site_fract_z
_atom_site_occupancy
_atom_site_U_iso_or_equiv
Ir2 Ir+4 0 0 0 1 0.0
Ba1 Ba+2 0.7757 0 0.2491 1 0.0
O5 O-2 0.386 0.24 0.4038 1 0.0
O6 O-2 0.662 0 0.424 1 0.0
Ba2 Ba+2 0.3689 0 0.0733 1 0.0
O2 O-2 0.051 0.264 0.2608 1 0.0
O3 O-2 0.879 0 0.099 1 0.0
O4 O-2 0.123 0.272 0.079 1 0.0
Ir4 Ir+4 0.5 0 0.5 1 0.0
Ir3 Ir+4 0.4658 0 0.32206 1 0.0
O1 O-2 0.301 0 0.229 1 0.0
Ir1 Ir+4 0.0863 0 0.1766 1 0.0
Ba3 Ba+2 0.1521 0 0.4239 1 0.0
